data_7035256
loop_
_publ_author_name
'Ghosh, Abhijit'
'Das, Debasis'

_publ_section_title
;
 X-ray structurally characterized sensors for ratiometric detection of
 Zn(2+) and Al(3+) in human breast cancer cells (MCF7): development of a
 binary logic gate as a molecular switch.
;
_journal_issue 26
_journal_name_full 'Dalton transactions (Cambridge, England : 2003)'
_journal_page_first 11797
_journal_page_last 11804
_journal_paper_doi 10.1039/c5dt01303h
_journal_volume 44
_journal_year 2015
_chemical_formula_sum 'C30 H30 N4 O2 Zn'
_chemical_formula_weight 543.95
_space_group_crystal_system monoclinic
_space_group_IT_number 9
_space_group_name_Hall 'C -2yc'
_space_group_name_H-M_alt 'C 1 c 1'
_symmetry_space_group_name_Hall 'C -2yc'
_symmetry_space_group_name_H-M 'C 1 c 1'
_atom_sites_solution_hydrogens geom
_audit_creation_method SHELXL-2014/6
_audit_update_record
;
2014-10-16 deposited with the CCDC.
2015-05-27 downloaded from the CCDC.
;
_cell_angle_alpha 90
_cell_angle_beta 104.264(5)
_cell_angle_gamma 90
_cell_formula_units_Z 4
_cell_length_a 20.9597(10)
_cell_length_b 5.8865(3)
_cell_length_c 21.8889(10)
_cell_measurement_reflns_used 3505
_cell_measurement_temperature 296(2)
_cell_measurement_theta_max 21.83
_cell_measurement_theta_min 2.41
_cell_volume 2617.4(2)
_computing_cell_refinement 'Bruker SAINT'
_computing_data_collection 'Bruker APEX2'
_computing_data_reduction 'Bruker SAINT'
_computing_molecular_graphics 'Bruker SHELXTL'
_computing_publication_material 'Bruker SHELXTL'
_computing_structure_refinement 'SHELXL-2014/6 (Sheldrick, 2014)'
_computing_structure_solution 'SHELXS-97 (Sheldrick 2008)'
_diffrn_ambient_temperature 296(2)
_diffrn_measured_fraction_theta_full 0.999
_diffrn_measured_fraction_theta_max 0.990
_diffrn_measurement_device_type 'Bruker APEX-II CCD'
_diffrn_measurement_method '\f and \w scans'
_diffrn_radiation_type MoK\a
_diffrn_radiation_wavelength 0.71073
_diffrn_reflns_av_R_equivalents 0.0579
_diffrn_reflns_av_unetI/netI 0.0577
_diffrn_reflns_laue_measured_fraction_full 0.999
_diffrn_reflns_laue_measured_fraction_max 0.990
_diffrn_reflns_limit_h_max 27
_diffrn_reflns_limit_h_min -27
_diffrn_reflns_limit_k_max 7
_diffrn_reflns_limit_k_min -7
_diffrn_reflns_limit_l_max 29
_diffrn_reflns_limit_l_min -28
_diffrn_reflns_number 22412
_diffrn_reflns_point_group_measured_fraction_full 0.986
_diffrn_reflns_point_group_measured_fraction_max 0.964
_diffrn_reflns_theta_full 25.242
_diffrn_reflns_theta_max 28.379
_diffrn_reflns_theta_min 2.411
_exptl_absorpt_coefficient_mu 0.973
_exptl_absorpt_correction_type none
_exptl_crystal_colour White
_exptl_crystal_density_diffrn 1.380
_exptl_crystal_description Rectangular
_exptl_crystal_F_000 1136
_exptl_crystal_size_max 0.16
_exptl_crystal_size_mid 0.10
_exptl_crystal_size_min 0.04
_refine_diff_density_max 0.355
_refine_diff_density_min -0.319
_refine_diff_density_rms 0.052
_refine_ls_abs_structure_details
;
 Flack x determined using 1748 quotients [(I+)-(I-)]/[(I+)+(I-)]
 (Parsons, Flack and Wagner, Acta Cryst. B69 (2013) 249-259).
;
_refine_ls_abs_structure_Flack 0.40(3)
_refine_ls_extinction_method none
_refine_ls_goodness_of_fit_ref 1.027
_refine_ls_hydrogen_treatment constr
_refine_ls_matrix_type full
_refine_ls_number_parameters 334
_refine_ls_number_reflns 6305
_refine_ls_number_restraints 2
_refine_ls_restrained_S_all 1.027
_refine_ls_R_factor_all 0.0702
_refine_ls_R_factor_gt 0.0420
_refine_ls_shift/su_max 0.110
_refine_ls_shift/su_mean 0.015
_refine_ls_structure_factor_coef Fsqd
_refine_ls_weighting_details 'w=1/[\s^2^(Fo^2^)+(0.0377P)^2^] where P=(Fo^2^+2Fc^2^)/3'
_refine_ls_weighting_scheme calc
_refine_ls_wR_factor_gt 0.0847
_refine_ls_wR_factor_ref 0.0949
_reflns_Friedel_coverage 0.947
_reflns_friedel_fraction_full 0.974
_reflns_friedel_fraction_max 0.938
_reflns_number_gt 4332
_reflns_number_total 6305
_reflns_threshold_expression 'I > 2\s(I)'
_cod_data_source_file c5dt01303h2.cif
_cod_data_source_block NPZn_1_b
_cod_depositor_comments 'Adding full bibliography for 7035255--7035256.cif.'
_cod_database_code 7035256
_shelx_space_group_comment
;
The symmetry employed for this shelxl refinement is uniquely defined
by the following loop, which should always be used as a source of
symmetry information in preference to the above space-group names.
They are only intended as comments.
;

loop_
_space_group_symop_operation_xyz
'x, y, z'
'x, -y, z+1/2'
'x+1/2, y+1/2, z'
'x+1/2, -y+1/2, z+1/2'

loop_
_atom_site_label
_atom_site_type_symbol
_atom_site_fract_x
_atom_site_fract_y
_atom_site_fract_z
_atom_site_U_iso_or_equiv
_atom_site_adp_type
_atom_site_occupancy
_atom_site_site_symmetry_order
_atom_site_calc_flag
_atom_site_refinement_flags_posn
_atom_site_refinement_flags_adp
Zn01 Zn 0.50009(12) 0.58669(7) 0.50018(12) 0.03901(15) Uani 1 1 d . .
N4 N 0.4396(5) 0.3946(14) 0.4341(5) 0.039(2) Uani 1 1 d . .
O003 O 0.5688(3) 0.7729(12) 0.4811(4) 0.043(2) Uani 1 1 d . .
N2 N 0.4583(6) 0.0336(16) 0.6437(5) 0.056(3) Uani 1 1 d . .
H5 H 0.4639 -0.0906 0.6250 0.067 Uiso 1 1 calc R U
O1 O 0.4331(3) 0.7722(14) 0.5208(4) 0.049(2) Uani 1 1 d . .
C3 C 0.4171(6) 0.034(2) 0.6850(6) 0.043(3) Uani 1 1 d . .
C5 C 0.4620(6) 0.1893(18) 0.4088(6) 0.047(3) Uani 1 1 d . .
H5A H 0.4242 0.1070 0.3843 0.056 Uiso 1 1 calc R U
H5B H 0.4842 0.0924 0.4434 0.056 Uiso 1 1 calc R U
C4 C 0.3801(7) 0.4492(18) 0.4146(6) 0.042(3) Uani 1 1 d . .
H4 H 0.3548 0.3532 0.3844 0.051 Uiso 1 1 calc R U
C1 C 0.2415(7) 0.851(2) 0.4061(7) 0.058(3) Uani 1 1 d . .
H1 H 0.1983 0.8680 0.3827 0.070 Uiso 1 1 calc R U
C2 C 0.3327(7) -0.008(3) 0.7642(7) 0.064(4) Uani 1 1 d . .
H2 H 0.3042 -0.0182 0.7905 0.077 Uiso 1 1 calc R U
C00B C 0.6259(6) 0.7968(16) 0.5162(6) 0.038(3) Uani 1 1 d . .
C00C C 0.3460(5) 0.6364(18) 0.4322(5) 0.035(3) Uani 1 1 d . .
C00D C 0.3328(6) 0.9838(16) 0.4933(6) 0.046(3) Uani 1 1 d . .
H00D H 0.3495 1.0861 0.5256 0.055 Uiso 1 1 calc R U
C00E C 0.3367(7) -0.183(3) 0.7228(8) 0.069(4) Uani 1 1 d . .
H00E H 0.3105 -0.3115 0.7206 0.083 Uiso 1 1 calc R U
C00F C 0.5104(6) 0.243(2) 0.3659(6) 0.054(3) Uani 1 1 d . .
H00A H 0.4860 0.3023 0.3255 0.065 Uiso 1 1 calc R U
H00B H 0.5423 0.3567 0.3860 0.065 Uiso 1 1 calc R U
C00G C 0.6222(6) 0.4537(19) 0.5857(6) 0.039(3) Uani 1 1 d . .
H00G H 0.6482 0.3523 0.6137 0.047 Uiso 1 1 calc R U
C00H C 0.3714(5) 0.7951(18) 0.4811(6) 0.036(3) Uani 1 1 d . .
C00I C 0.6553(6) 0.6533(17) 0.5679(6) 0.038(3) Uani 1 1 d . .
C00J C 0.4147(7) 0.200(2) 0.7259(7) 0.061(4) Uani 1 1 d . .
H00J H 0.4411 0.3288 0.7283 0.074 Uiso 1 1 calc R U
C00K C 0.2795(5) 0.685(2) 0.3962(5) 0.048(3) Uani 1 1 d . .
H00K H 0.2620 0.5887 0.3626 0.058 Uiso 1 1 calc R U
C00L C 0.7303(6) 1.018(2) 0.5460(7) 0.052(4) Uani 1 1 d . .
H00L H 0.7544 1.1432 0.5384 0.063 Uiso 1 1 calc R U
C00M C 0.3807(7) -0.162(2) 0.6842(7) 0.056(4) Uani 1 1 d . .
H00M H 0.3855 -0.2813 0.6579 0.067 Uiso 1 1 calc R U
C00N C 0.7181(6) 0.6790(19) 0.6026(6) 0.058(4) Uani 1 1 d . .
H00N H 0.7374 0.5717 0.6327 0.069 Uiso 1 1 calc R U
C00O C 0.2717(7) 1.007(2) 0.4563(7) 0.058(4) Uani 1 1 d . .
H00O H 0.2471 1.1314 0.4633 0.070 Uiso 1 1 calc R U
N3 N 0.5420(6) 0.0442(17) 0.3574(4) 0.049(3) Uani 1 1 d . .
H3 H 0.5356 -0.0740 0.3783 0.059 Uiso 1 1 calc R U
C00Q C 0.6232(7) -0.165(2) 0.3166(7) 0.056(4) Uani 1 1 d . .
H00Q H 0.6239 -0.2828 0.3452 0.067 Uiso 1 1 calc R U
C00R C 0.3706(9) 0.175(3) 0.7655(7) 0.081(5) Uani 1 1 d . .
H00R H 0.3681 0.2916 0.7936 0.097 Uiso 1 1 calc R U
C00S C 0.6662(6) 0.975(2) 0.5089(6) 0.052(3) Uani 1 1 d . .
H00S H 0.6495 1.0759 0.4763 0.062 Uiso 1 1 calc R U
C00T C 0.4931(6) 0.2440(17) 0.6311(6) 0.049(3) Uani 1 1 d . .
H00C H 0.4611 0.3580 0.6117 0.059 Uiso 1 1 calc R U
H00F H 0.5192 0.3051 0.6705 0.059 Uiso 1 1 calc R U
C00U C 0.5353(6) 0.1920(17) 0.5898(6) 0.044(3) Uani 1 1 d . .
H00H H 0.5110 0.1023 0.5545 0.053 Uiso 1 1 calc R U
H00I H 0.5725 0.1026 0.6125 0.053 Uiso 1 1 calc R U
C00V C 0.5830(7) 0.0245(19) 0.3177(6) 0.047(3) Uani 1 1 d . .
C00W C 0.5885(8) 0.202(2) 0.2742(6) 0.061(4) Uani 1 1 d . .
H00W H 0.5640 0.3342 0.2735 0.073 Uiso 1 1 calc R U
C00X C 0.6279(8) 0.184(2) 0.2345(7) 0.064(4) Uani 1 1 d . .
H00X H 0.6303 0.3028 0.2072 0.076 Uiso 1 1 calc R U
C00Y C 0.7541(6) 0.8755(19) 0.5916(6) 0.053(3) Uani 1 1 d . .
H00Y H 0.7957 0.9021 0.6177 0.064 Uiso 1 1 calc R U
N1 N 0.5595(5) 0.4041(13) 0.5659(5) 0.036(2) Uani 1 1 d . .
C010 C 0.6610(7) -0.181(2) 0.2747(8) 0.066(4) Uani 1 1 d . .
H010 H 0.6851 -0.3132 0.2739 0.079 Uiso 1 1 calc R U
C011 C 0.6652(9) -0.011(4) 0.2338(7) 0.078(5) Uani 1 1 d . .
H011 H 0.6923 -0.0248 0.2062 0.093 Uiso 1 1 calc R U

loop_
_atom_site_aniso_label
_atom_site_aniso_U_11
_atom_site_aniso_U_22
_atom_site_aniso_U_33
_atom_site_aniso_U_23
_atom_site_aniso_U_13
_atom_site_aniso_U_12
Zn01 0.0330(3) 0.0392(2) 0.0442(3) -0.0003(9) 0.0083(2) -0.0003(8)
N4 0.036(6) 0.038(5) 0.042(7) -0.003(4) 0.009(5) -0.005(4)
O003 0.036(5) 0.035(4) 0.056(6) 0.010(4) 0.006(4) 0.001(3)
N2 0.059(7) 0.032(4) 0.081(8) -0.001(5) 0.026(6) -0.010(4)
O1 0.027(4) 0.071(5) 0.045(5) -0.020(4) 0.002(4) 0.001(4)
C3 0.038(6) 0.063(7) 0.031(7) 0.006(5) 0.011(6) -0.011(5)
C5 0.049(7) 0.044(6) 0.047(8) -0.002(6) 0.015(6) 0.013(5)
C4 0.048(8) 0.036(5) 0.044(8) -0.008(5) 0.012(6) -0.004(5)
C1 0.035(6) 0.074(7) 0.056(8) 0.011(6) -0.006(5) -0.005(5)
C2 0.048(8) 0.083(9) 0.063(10) 0.020(8) 0.016(7) -0.003(7)
C00B 0.037(6) 0.030(5) 0.051(8) 0.003(5) 0.018(6) 0.004(5)
C00C 0.022(5) 0.050(5) 0.029(6) -0.004(4) 0.001(4) -0.006(4)
C00D 0.047(7) 0.022(4) 0.073(8) -0.005(5) 0.024(6) 0.004(4)
C00E 0.044(8) 0.084(10) 0.078(11) 0.020(9) 0.012(8) -0.005(7)
C00F 0.050(6) 0.074(7) 0.041(7) 0.002(5) 0.019(5) 0.006(5)
C00G 0.038(7) 0.050(6) 0.026(7) 0.003(5) 0.004(6) 0.006(5)
C00H 0.025(5) 0.050(6) 0.035(6) 0.007(5) 0.009(5) -0.003(5)
C00I 0.039(6) 0.031(4) 0.045(7) -0.005(4) 0.012(5) -0.008(4)
C00J 0.059(8) 0.071(8) 0.055(9) 0.007(7) 0.015(7) -0.016(7)
C00K 0.024(5) 0.079(7) 0.033(7) 0.005(5) -0.008(5) 0.003(5)
C00L 0.029(6) 0.053(6) 0.079(10) -0.006(7) 0.021(6) -0.008(5)
C00M 0.052(8) 0.056(7) 0.061(10) 0.003(7) 0.020(7) -0.006(6)
C00N 0.073(9) 0.041(5) 0.063(9) 0.007(5) 0.024(7) -0.001(6)
C00O 0.062(9) 0.047(6) 0.071(10) 0.009(7) 0.025(8) 0.020(6)
N3 0.066(7) 0.056(5) 0.033(5) 0.010(4) 0.028(5) 0.021(5)
C00Q 0.056(8) 0.043(6) 0.072(11) -0.003(7) 0.022(8) 0.009(6)
C00R 0.108(13) 0.098(11) 0.048(10) 0.004(8) 0.044(10) 0.009(10)
C00S 0.036(6) 0.075(7) 0.047(7) 0.014(6) 0.013(5) 0.004(6)
C00T 0.073(8) 0.026(4) 0.052(7) -0.005(4) 0.024(6) -0.018(4)
C00U 0.053(7) 0.037(5) 0.043(8) 0.007(5) 0.015(6) 0.005(5)
C00V 0.059(8) 0.035(5) 0.044(8) -0.003(5) 0.006(6) -0.005(5)
C00W 0.102(10) 0.050(7) 0.039(8) 0.006(6) 0.032(7) 0.003(7)
C00X 0.080(10) 0.059(7) 0.053(10) 0.003(7) 0.018(8) -0.002(7)
C00Y 0.035(6) 0.065(6) 0.059(8) -0.008(5) 0.012(5) -0.020(5)
N1 0.045(6) 0.035(4) 0.031(6) 0.001(4) 0.012(5) -0.009(4)
C010 0.065(9) 0.057(8) 0.080(11) -0.014(7) 0.027(8) 0.010(7)
C011 0.078(10) 0.111(12) 0.053(10) -0.033(9) 0.033(8) -0.020(10)

loop_
_atom_type_symbol
_atom_type_description
_atom_type_scat_dispersion_real
_atom_type_scat_dispersion_imag
_atom_type_scat_source
C C 0.0033 0.0016 'International Tables Vol C Tables 4.2.6.8 and 6.1.1.4'
H H 0.0000 0.0000 'International Tables Vol C Tables 4.2.6.8 and 6.1.1.4'
N N 0.0061 0.0033 'International Tables Vol C Tables 4.2.6.8 and 6.1.1.4'
O O 0.0106 0.0060 'International Tables Vol C Tables 4.2.6.8 and 6.1.1.4'
Zn Zn 0.2839 1.4301 'International Tables Vol C Tables 4.2.6.8 and 6.1.1.4'

loop_
_geom_angle_atom_site_label_1
_geom_angle_atom_site_label_2
_geom_angle_atom_site_label_3
_geom_angle
O1 Zn01 O003 110.78(11)
O1 Zn01 N1 120.4(4)
O003 Zn01 N1 95.5(3)
O1 Zn01 N4 96.9(4)
O003 Zn01 N4 122.2(4)
N1 Zn01 N4 112.92(12)
C4 N4 C5 118.0(11)
C4 N4 Zn01 119.7(8)
C5 N4 Zn01 122.3(9)
C00B O003 Zn01 125.3(7)
C3 N2 C00T 121.8(10)
C3 N2 H5 119.1
C00T N2 H5 119.1
C00H O1 Zn01 122.4(7)
C00J C3 C00M 120.6(13)
C00J C3 N2 124.3(11)
C00M C3 N2 114.9(12)
N4 C5 C00F 112.0(10)
N4 C5 H5A 109.2
C00F C5 H5A 109.2
N4 C5 H5B 109.2
C00F C5 H5B 109.2
H5A C5 H5B 107.9
N4 C4 C00C 129.2(13)
N4 C4 H4 115.4
C00C C4 H4 115.4
C00K C1 C00O 115.3(12)
C00K C1 H1 122.4
C00O C1 H1 122.3
C00R C2 C00E 118.9(14)
C00R C2 H2 120.6
C00E C2 H2 120.5
O003 C00B C00S 122.1(11)
O003 C00B C00I 125.2(10)
C00S C00B C00I 112.7(11)
C4 C00C C00H 126.5(11)
C4 C00C C00K 119.2(12)
C00H C00C C00K 114.3(10)
C00O C00D C00H 117.6(12)
C00O C00D H00D 121.2
C00H C00D H00D 121.2
C2 C00E C00M 118.9(15)
C2 C00E H00E 120.6
C00M C00E H00E 120.6
N3 C00F C5 108.0(9)
N3 C00F H00A 110.1
C5 C00F H00A 110.1
N3 C00F H00B 110.1
C5 C00F H00B 110.1
H00A C00F H00B 108.4
N1 C00G C00I 126.3(12)
N1 C00G H00G 116.9
C00I C00G H00G 116.8
O1 C00H C00C 122.1(9)
O1 C00H C00D 116.3(10)
C00C C00H C00D 121.5(11)
C00N C00I C00B 123.2(11)
C00N C00I C00G 113.4(12)
C00B C00I C00G 123.2(11)
C3 C00J C00R 118.0(13)
C3 C00J H00J 121.0
C00R C00J H00J 121.0
C1 C00K C00C 126.7(12)
C1 C00K H00K 116.6
C00C C00K H00K 116.7
C00Y C00L C00S 116.9(12)
C00Y C00L H00L 121.6
C00S C00L H00L 121.6
C3 C00M C00E 120.7(15)
C3 C00M H00M 119.7
C00E C00M H00M 119.7
C00I C00N C00Y 118.3(11)
C00I C00N H00N 120.8
C00Y C00N H00N 120.8
C00D C00O C1 124.4(12)
C00D C00O H00O 117.8
C1 C00O H00O 117.8
C00V N3 C00F 123.7(10)
C00V N3 H3 118.2
C00F N3 H3 118.2
C010 C00Q C00V 121.3(14)
C010 C00Q H00Q 119.3
C00V C00Q H00Q 119.3
C2 C00R C00J 122.8(15)
C2 C00R H00R 118.6
C00J C00R H00R 118.6
C00B C00S C00L 126.6(13)
C00B C00S H00S 116.7
C00L C00S H00S 116.7
C00U C00T N2 109.9(8)
C00U C00T H00C 109.7
N2 C00T H00C 109.7
C00U C00T H00F 109.7
N2 C00T H00F 109.7
H00C C00T H00F 108.2
C00T C00U N1 110.9(9)
C00T C00U H00H 109.5
N1 C00U H00H 109.5
C00T C00U H00I 109.5
N1 C00U H00I 109.5
H00H C00U H00I 108.1
N3 C00V C00Q 123.5(13)
N3 C00V C00W 121.6(11)
C00Q C00V C00W 114.9(13)
C00X C00W C00V 122.2(13)
C00X C00W H00W 118.9
C00V C00W H00W 118.9
C00W C00X C011 120.7(14)
C00W C00X H00X 119.6
C011 C00X H00X 119.6
C00L C00Y C00N 122.0(12)
C00L C00Y H00Y 119.0
C00N C00Y H00Y 119.0
C00G N1 C00U 118.1(11)
C00G N1 Zn01 121.4(8)
C00U N1 Zn01 120.2(8)
C011 C010 C00Q 122.6(14)
C011 C010 H010 118.7
C00Q C010 H010 118.7
C010 C011 C00X 118.1(14)
C010 C011 H011 120.9
C00X C011 H011 120.9

loop_
_geom_bond_atom_site_label_1
_geom_bond_atom_site_label_2
_geom_bond_distance
Zn01 O1 1.918(8)
Zn01 O003 1.936(8)
Zn01 N1 1.973(10)
Zn01 N4 2.018(10)
N4 C4 1.257(17)
N4 C5 1.454(13)
O003 C00B 1.261(13)
N2 C3 1.396(15)
N2 C00T 1.497(13)
N2 H5 0.8600
O1 C00H 1.376(13)
C3 C00J 1.337(17)
C3 C00M 1.379(17)
C5 C00F 1.575(16)
C5 H5A 0.9700
C5 H5B 0.9700
C4 C00C 1.417(16)
C4 H4 0.9300
C1 C00K 1.312(17)
C1 C00O 1.451(19)
C1 H1 0.9300
C2 C00R 1.34(2)
C2 C00E 1.39(2)
C2 H2 0.9300
C00B C00S 1.379(16)
C00B C00I 1.424(16)
C00C C00H 1.422(15)
C00C C00K 1.450(14)
C00D C00O 1.341(19)
C00D C00H 1.438(15)
C00D H00D 0.9300
C00E C00M 1.40(2)
C00E H00E 0.9300
C00F N3 1.382(15)
C00F H00A 0.9700
C00F H00B 0.9700
C00G N1 1.311(16)
C00G C00I 1.465(16)
C00G H00G 0.9300
C00I C00N 1.357(17)
C00J C00R 1.42(2)
C00J H00J 0.9300
C00K H00K 0.9300
C00L C00Y 1.307(17)
C00L C00S 1.411(18)
C00L H00L 0.9300
C00M H00M 0.9300
C00N C00Y 1.434(15)
C00N H00N 0.9300
C00O H00O 0.9300
N3 C00V 1.369(16)
N3 H3 0.8600
C00Q C010 1.36(2)
C00Q C00V 1.405(17)
C00Q H00Q 0.9300
C00R H00R 0.9300
C00S H00S 0.9300
C00T C00U 1.444(15)
C00T H00C 0.9700
C00T H00F 0.9700
C00U N1 1.491(13)
C00U H00H 0.9700
C00U H00I 0.9700
C00V C00W 1.439(16)
C00W C00X 1.341(19)
C00W H00W 0.9300
C00X C011 1.39(2)
C00X H00X 0.9300
C00Y H00Y 0.9300
C010 C011 1.36(2)
C010 H010 0.9300
C011 H011 0.9300
